data_2221472
loop_
_publ_author_name
'Al-Far, Rawhi H.'
'Ali, Basem Fares'

_publ_section_title
;
 2,5-Dibromopyridine
;
_journal_coeditor_code PV2146
_journal_issue 4
_journal_name_full 'Acta Crystallographica Section E'
_journal_page_first o843
_journal_paper_doi 10.1107/S160053680900974X
_journal_volume 65
_journal_year 2009
_chemical_formula_iupac 'C5 H3 Br2 N'
_chemical_formula_moiety 'C5 H3 Br2 N'
_chemical_formula_sum 'C5 H3 Br2 N'
_chemical_formula_weight 236.90
_chemical_name_common (2,5-DBrPyr)
_chemical_name_systematic
;
2,5-dibromopyridine
;
_space_group_IT_number 62
_symmetry_cell_setting orthorhombic
_symmetry_space_group_name_Hall '-P 2ac 2n'
_symmetry_space_group_name_H-M 'P n m a'
_atom_sites_solution_hydrogens geom
_atom_sites_solution_primary direct
_atom_sites_solution_secondary difmap
_audit_creation_method SHELXL-97
_cell_angle_alpha 90.00
_cell_angle_beta 90.00
_cell_angle_gamma 90.00
_cell_formula_units_Z 4
_cell_length_a 6.1063(4)
_cell_length_b 6.5442(4)
_cell_length_c 15.8196(9)
_cell_measurement_reflns_used 5485
_cell_measurement_temperature 90(2)
_cell_measurement_theta_max 30.03
_cell_measurement_theta_min 2.57
_cell_volume 632.16(7)
_computing_cell_refinement 'SAINT-Plus (Bruker, 2006)'
_computing_data_collection 'SMART (Bruker, 2006)'
_computing_data_reduction 'SAINT-Plus (Bruker, 2006)'
_computing_molecular_graphics 'XP (Bruker, 2004) and SHELXTL (Sheldrick, 2008)'
_computing_publication_material
;
XCIF (Bruker, 2004) and SHELXTL (Sheldrick, 2008)
;
_computing_structure_refinement 'SHELXTL (Sheldrick, 2008)'
_computing_structure_solution 'SHELXS97  (Sheldrick, 2008)'
_diffrn_ambient_temperature 90(2)
_diffrn_detector_area_resol_mean 8.3
_diffrn_measured_fraction_theta_full 0.994
_diffrn_measured_fraction_theta_max 0.994
_diffrn_measurement_device_type 'Bruker SMART APEX'
_diffrn_measurement_method \w
_diffrn_radiation_monochromator graphite
_diffrn_radiation_source 'fine-focus sealed tube'
_diffrn_radiation_type MoK\a
_diffrn_radiation_wavelength 0.71073
_diffrn_reflns_av_R_equivalents 0.0297
_diffrn_reflns_av_sigmaI/netI 0.0162
_diffrn_reflns_limit_h_max 8
_diffrn_reflns_limit_h_min -8
_diffrn_reflns_limit_k_max 9
_diffrn_reflns_limit_k_min -9
_diffrn_reflns_limit_l_max 22
_diffrn_reflns_limit_l_min -22
_diffrn_reflns_number 8997
_diffrn_reflns_theta_full 30.04
_diffrn_reflns_theta_max 30.04
_diffrn_reflns_theta_min 3.58
_diffrn_standards_decay_% 0.01
_exptl_absorpt_coefficient_mu 12.705
_exptl_absorpt_correction_T_max 0.170
_exptl_absorpt_correction_T_min 0.053
_exptl_absorpt_correction_type numerical
_exptl_absorpt_process_details '(SADABS; Bruker, 2004)'
_exptl_crystal_colour colourless
_exptl_crystal_density_diffrn 2.489
_exptl_crystal_density_method 'not measured'
_exptl_crystal_description diamond
_exptl_crystal_F_000 440
_exptl_crystal_size_max 0.46
_exptl_crystal_size_mid 0.21
_exptl_crystal_size_min 0.14
_refine_diff_density_max 0.680
_refine_diff_density_min -0.770
_refine_ls_extinction_method none
_refine_ls_goodness_of_fit_ref 1.051
_refine_ls_hydrogen_treatment constr
_refine_ls_matrix_type full
_refine_ls_number_parameters 49
_refine_ls_number_reflns 996
_refine_ls_number_restraints 0
_refine_ls_restrained_S_all 1.051
_refine_ls_R_factor_all 0.0244
_refine_ls_R_factor_gt 0.0208
_refine_ls_shift/su_max 0.000
_refine_ls_shift/su_mean 0.000
_refine_ls_structure_factor_coef Fsqd
_refine_ls_weighting_details 'calc w=1/[\s^2^(Fo^2^)+(0.0364P)^2^+0.1337P] where P=(Fo^2^+2Fc^2^)/3'
_refine_ls_weighting_scheme calc
_refine_ls_wR_factor_gt 0.0526
_refine_ls_wR_factor_ref 0.0543
_reflns_number_gt 887
_reflns_number_total 996
_reflns_threshold_expression I>2\s(I)
_cod_data_source_file pv2146.cif
_cod_data_source_block I
_cod_original_cell_volume 632.17(7)
_cod_database_code 2221472
_cod_database_fobs_code 2221472

loop_
_symmetry_equiv_pos_as_xyz
'x, y, z'
'-x+1/2, -y, z+1/2'
'-x, y+1/2, -z'
'x+1/2, -y+1/2, -z+1/2'
'-x, -y, -z'
'x-1/2, y, -z-1/2'
'x, -y-1/2, z'
'-x-1/2, y-1/2, z-1/2'

loop_
_atom_site_type_symbol
_atom_site_label
_atom_site_fract_x
_atom_site_fract_y
_atom_site_fract_z
_atom_site_U_iso_or_equiv
_atom_site_adp_type
_atom_site_calc_flag
_atom_site_refinement_flags
_atom_site_occupancy
_atom_site_disorder_assembly
_atom_site_disorder_group
Br Br2 0.41023(4) 0.7500 0.171199(12) 0.01101(9) Uani d S 1 . .
N N1 0.4781(3) 0.7500 -0.00105(12) 0.0077(4) Uani d S 1 . .
Br Br5 0.98268(4) 0.7500 -0.173378(13) 0.01214(9) Uani d S 1 . .
C C2 0.5860(4) 0.7500 0.07141(12) 0.0063(4) Uani d S 1 . .
C C3 0.8124(3) 0.7500 0.07962(13) 0.0089(4) Uani d S 1 . .
H H3A 0.8808 0.7500 0.1336 0.011 Uiso calc SR 1 . .
C C4 0.9342(4) 0.7500 0.00590(14) 0.0088(4) Uani d S 1 . .
H H4A 1.0897 0.7500 0.0077 0.011 Uiso calc SR 1 . .
C C5 0.8236(4) 0.7500 -0.07079(12) 0.0074(4) Uani d S 1 . .
C C6 0.5958(4) 0.7500 -0.07196(12) 0.0083(4) Uani d S 1 . .
H H6A 0.5221 0.7500 -0.1248 0.010 Uiso calc SR 1 . .

loop_
_atom_site_aniso_label
_atom_site_aniso_U_11
_atom_site_aniso_U_22
_atom_site_aniso_U_33
_atom_site_aniso_U_12
_atom_site_aniso_U_13
_atom_site_aniso_U_23
Br2 0.01285(15) 0.01709(15) 0.00310(12) 0.000 0.00345(7) 0.000
N1 0.0081(9) 0.0110(9) 0.0041(8) 0.000 0.0000(6) 0.000
Br5 0.01335(15) 0.01839(15) 0.00466(13) 0.000 0.00480(7) 0.000
C2 0.0095(11) 0.0078(10) 0.0015(8) 0.000 0.0012(7) 0.000
C3 0.0087(10) 0.0114(10) 0.0066(9) 0.000 -0.0024(8) 0.000
C4 0.0067(9) 0.0114(10) 0.0084(10) 0.000 -0.0018(8) 0.000
C5 0.0088(10) 0.0096(10) 0.0040(9) 0.000 0.0026(7) 0.000
C6 0.0100(11) 0.0100(11) 0.0048(9) 0.000 -0.0019(7) 0.000

loop_
_atom_type_symbol
_atom_type_description
_atom_type_scat_dispersion_real
_atom_type_scat_dispersion_imag
_atom_type_scat_source
C C 0.0033 0.0016 'International Tables Vol C Tables 4.2.6.8 and 6.1.1.4'
H H 0.0000 0.0000 'International Tables Vol C Tables 4.2.6.8 and 6.1.1.4'
N N 0.0061 0.0033 'International Tables Vol C Tables 4.2.6.8 and 6.1.1.4'
Br Br -0.2901 2.4595 'International Tables Vol C Tables 4.2.6.8 and 6.1.1.4'

loop_
_geom_angle_atom_site_label_1
_geom_angle_atom_site_label_2
_geom_angle_atom_site_label_3
_geom_angle_site_symmetry_1
_geom_angle_site_symmetry_3
_geom_angle
_geom_angle_publ_flag
C2 N1 C6 . . 117.43(19) ?
N1 C2 C3 . . 125.27(19) ?
N1 C2 Br2 . . 115.88(16) ?
C3 C2 Br2 . . 118.85(15) ?
C4 C3 C2 . . 117.15(19) ?
C4 C3 H3A . . 121.4 ?
C2 C3 H3A . . 121.4 ?
C3 C4 C5 . . 118.38(19) ?
C3 C4 H4A . . 120.8 ?
C5 C4 H4A . . 120.8 ?
C4 C5 C6 . . 119.87(19) ?
C4 C5 Br5 . . 119.98(17) ?
C6 C5 Br5 . . 120.15(16) ?
N1 C6 C5 . . 121.91(19) ?
N1 C6 H6A . . 119.0 ?
C5 C6 H6A . . 119.0 ?

loop_
_geom_bond_atom_site_label_1
_geom_bond_atom_site_label_2
_geom_bond_site_symmetry_2
_geom_bond_distance
_geom_bond_publ_flag
Br2 C2 . 1.909(2) ?
N1 C2 . 1.322(3) ?
N1 C6 . 1.332(3) ?
Br5 C5 . 1.891(2) ?
C2 C3 . 1.389(3) ?
C3 C4 . 1.383(3) ?
C3 H3A . 0.9500 ?
C4 C5 . 1.389(3) ?
C4 H4A . 0.9500 ?
C5 C6 . 1.391(3) ?
C6 H6A . 0.9500 ?

loop_
_geom_hbond_atom_site_label_D
_geom_hbond_atom_site_label_H
_geom_hbond_atom_site_label_A
_geom_hbond_site_symmetry_A
_geom_hbond_distance_DH
_geom_hbond_distance_HA
_geom_hbond_distance_DA
_geom_hbond_angle_DHA
C4 H4A N1 1_655 0.95 2.38 3.323(3) 175

loop_
_geom_torsion_atom_site_label_1
_geom_torsion_atom_site_label_2
_geom_torsion_atom_site_label_3
_geom_torsion_atom_site_label_4
_geom_torsion_site_symmetry_1
_geom_torsion_site_symmetry_2
_geom_torsion_site_symmetry_3
_geom_torsion_site_symmetry_4
_geom_torsion
_geom_torsion_publ_flag
C6 N1 C2 C3 . . . . 0.0 ?
C6 N1 C2 Br2 . . . . 180.0 ?
N1 C2 C3 C4 . . . . 0.0 ?
Br2 C2 C3 C4 . . . . 180.0 ?
C2 C3 C4 C5 . . . . 0.0 ?
C3 C4 C5 C6 . . . . 0.0 ?
C3 C4 C5 Br5 . . . . 180.0 ?
C2 N1 C6 C5 . . . . 0.0 ?
C4 C5 C6 N1 . . . . 0.0 ?
Br5 C5 C6 N1 . . . . 180.0 ?
